data_4330195
loop_
_publ_author_name
'Evgeny V. Tretyakov'
'Svyatoslav E. Tolstikov'
'Anastasiya O. Suvorova'
'Aleksey V. Polushkin'
'Galina V. Romanenko'
'Artem S. Bogomyakov'
'Sergey L. Veber'
'Matvey V. Fedin'
'Dmitry V. Stass'
'Edward Reijerse'
'Wolfgang Lubitz'
'Ekaterina M. Zueva'
'Victor I. Ovcharenko'

_publ_section_title
;
 Crucial Role of Paramagnetic Ligands for Magnetostructural Anomalies in
 "Breathing Crystals"
;
_journal_name_full 'Inorganic Chemistry'
_journal_page_first 9385
_journal_page_last 9394
_journal_paper_doi 10.1021/ic301149e
_journal_volume 51
_journal_year 2012
_chemical_formula_sum 'C21 H23 Cu F12 N3 O5'
_chemical_formula_weight 688.96
_chemical_name_systematic
; 
 ? 
;
_space_group_IT_number 2
_symmetry_cell_setting triclinic
_symmetry_space_group_name_Hall '-P 1'
_symmetry_space_group_name_H-M 'P -1'
_atom_sites_solution_hydrogens geom
_atom_sites_solution_primary direct
_atom_sites_solution_secondary difmap
_audit_creation_method SHELXL-97
_cell_angle_alpha 71.823(2)
_cell_angle_beta 73.077(2)
_cell_angle_gamma 68.480(2)
_cell_formula_units_Z 2
_cell_length_a 9.2436(4)
_cell_length_b 12.0658(5)
_cell_length_c 15.0035(7)
_cell_measurement_reflns_used 9323
_cell_measurement_temperature 240(2)
_cell_measurement_theta_max 22.97
_cell_measurement_theta_min 2.42
_cell_volume 1449.19(11)
_computing_cell_refinement 'Bruker SAINT'
_computing_data_collection 'Bruker APEX2'
_computing_data_reduction 'Bruker SAINT'
_computing_molecular_graphics 'Bruker SHELXTL'
_computing_publication_material 'Bruker SHELXTL'
_computing_structure_refinement 'SHELXL-97 (Sheldrick, 1997)'
_computing_structure_solution 'SHELXS-97 (Sheldrick, 1990)'
_diffrn_ambient_temperature 240(2)
_diffrn_measured_fraction_theta_full 0.993
_diffrn_measured_fraction_theta_max 0.993
_diffrn_measurement_device_type 'Bruker APEX-II CCD'
_diffrn_measurement_method '\f and \w scans'
_diffrn_radiation_monochromator graphite
_diffrn_radiation_source 'fine-focus sealed tube'
_diffrn_radiation_type MoK\a
_diffrn_radiation_wavelength 0.71073
_diffrn_reflns_av_R_equivalents 0.0804
_diffrn_reflns_av_sigmaI/netI 0.0792
_diffrn_reflns_limit_h_max 12
_diffrn_reflns_limit_h_min -12
_diffrn_reflns_limit_k_max 16
_diffrn_reflns_limit_k_min -16
_diffrn_reflns_limit_l_max 21
_diffrn_reflns_limit_l_min -21
_diffrn_reflns_number 30752
_diffrn_reflns_theta_full 29.97
_diffrn_reflns_theta_max 29.97
_diffrn_reflns_theta_min 1.46
_diffrn_standards_number 0
_exptl_absorpt_coefficient_mu 0.866
_exptl_absorpt_correction_T_max 0.5303
_exptl_absorpt_correction_T_min 0.4516
_exptl_absorpt_correction_type multi-scan
_exptl_crystal_colour brown_yellow
_exptl_crystal_density_diffrn 1.579
_exptl_crystal_description plate
_exptl_crystal_F_000 694
_exptl_crystal_size_max 0.23
_exptl_crystal_size_mid 0.14
_exptl_crystal_size_min 0.01
_refine_diff_density_max 0.363
_refine_diff_density_min -0.259
_refine_diff_density_rms 0.056
_refine_ls_extinction_method none
_refine_ls_goodness_of_fit_ref 0.846
_refine_ls_hydrogen_treatment constr
_refine_ls_matrix_type full
_refine_ls_number_parameters 490
_refine_ls_number_reflns 8343
_refine_ls_number_restraints 12
_refine_ls_restrained_S_all 0.850
_refine_ls_R_factor_all 0.1070
_refine_ls_R_factor_gt 0.0444
_refine_ls_shift/su_max 0.000
_refine_ls_shift/su_mean 0.000
_refine_ls_structure_factor_coef Fsqd
_refine_ls_weighting_details 'calc w=1/[\s^2^(Fo^2^)+(0.0532P)^2^+0.0000P] where P=(Fo^2^+2Fc^2^)/3'
_refine_ls_weighting_scheme calc
_refine_ls_wR_factor_gt 0.1014
_refine_ls_wR_factor_ref 0.1154
_reflns_number_gt 3704
_reflns_number_total 8343
_reflns_threshold_expression >2sigma(I)
_cod_data_source_file ic301149e_si_002_11.cif
_cod_data_source_block 633as
_cod_database_code 4330195

loop_
_symmetry_equiv_pos_as_xyz
'x, y, z'
'-x, -y, -z'

loop_
_atom_site_label
_atom_site_type_symbol
_atom_site_fract_x
_atom_site_fract_y
_atom_site_fract_z
_atom_site_U_iso_or_equiv
_atom_site_adp_type
_atom_site_occupancy
_atom_site_symmetry_multiplicity
_atom_site_calc_flag
_atom_site_refinement_flags
Cu1 Cu 0.0000 0.0000 0.5000 0.05898(14) Uani 1 2 d S
O1 O 0.19104(18) -0.13360(15) 0.47413(11) 0.0682(5) Uani 1 1 d .
C1 C 0.2378(3) -0.1725(2) 0.3990(2) 0.0661(7) Uani 1 1 d .
C2 C 0.3897(6) -0.2809(4) 0.4002(3) 0.1059(12) Uani 1 1 d .
F1 F 0.5176(17) -0.2441(15) 0.3706(12) 0.176(8) Uani 0.50 1 d P
F11 F 0.4982(16) -0.2565(18) 0.4150(16) 0.217(9) Uani 0.50 1 d P
F2 F 0.437(3) -0.326(2) 0.3253(13) 0.178(9) Uani 0.50 1 d P
F22 F 0.3544(15) -0.3751(13) 0.4734(12) 0.156(6) Uani 0.50 1 d P
F3 F 0.4082(15) -0.3467(12) 0.4843(8) 0.127(4) Uani 0.50 1 d P
F33 F 0.401(3) -0.3512(17) 0.3474(14) 0.187(9) Uani 0.50 1 d P
C3 C 0.1717(3) -0.1282(2) 0.31891(19) 0.0746(7) Uani 1 1 d .
H3A H 0.2227 -0.1637 0.2659 0.090 Uiso 1 1 calc R
C4 C 0.0314(3) -0.0325(2) 0.31456(17) 0.0626(6) Uani 1 1 d .
C5 C -0.0357(5) 0.0133(4) 0.2231(2) 0.0895(10) Uani 1 1 d .
F4 F -0.1678(8) -0.0236(13) 0.2438(8) 0.141(5) Uani 0.50 1 d P
F5 F 0.0496(11) -0.0410(8) 0.1568(5) 0.107(3) Uani 0.50 1 d P
F6 F -0.062(2) 0.1282(7) 0.1911(8) 0.175(6) Uani 0.50 1 d P
F7 F -0.086(3) -0.0554(12) 0.2140(14) 0.264(10) Uani 0.50 1 d P
F8 F 0.0826(13) 0.0204(16) 0.1458(7) 0.218(7) Uani 0.50 1 d P
F9 F -0.1378(10) 0.1171(10) 0.2140(8) 0.129(5) Uani 0.50 1 d P
O2 O -0.05178(18) 0.02521(14) 0.37765(11) 0.0614(4) Uani 1 1 d .
O1R O 0.1291(2) 0.15590(15) 0.43047(12) 0.0796(5) Uani 1 1 d .
N1R N 0.1961(2) 0.19786(17) 0.34329(14) 0.0652(5) Uani 1 1 d .
C1R C 0.3729(3) 0.1657(2) 0.31714(19) 0.0724(7) Uani 1 1 d .
C2R C 0.4298(4) 0.1013(3) 0.2339(2) 0.1065(10) Uani 1 1 d .
H2RA H 0.3856 0.1568 0.1791 0.160 Uiso 1 1 calc R
H2RB H 0.3950 0.0291 0.2533 0.160 Uiso 1 1 calc R
H2RC H 0.5448 0.0775 0.2166 0.160 Uiso 1 1 calc R
C3R C 0.4399(4) 0.0819(3) 0.4030(2) 0.1347(15) Uani 1 1 d .
H3RA H 0.4022 0.1238 0.4548 0.202 Uiso 1 1 calc R
H3RB H 0.5549 0.0585 0.3865 0.202 Uiso 1 1 calc R
H3RC H 0.4060 0.0092 0.4230 0.202 Uiso 1 1 calc R
C4R C 0.4185(4) 0.2831(3) 0.2856(3) 0.1236(12) Uani 1 1 d .
H4RA H 0.3819 0.3233 0.3385 0.185 Uiso 1 1 calc R
H4RB H 0.3697 0.3371 0.2322 0.185 Uiso 1 1 calc R
H4RC H 0.5330 0.2638 0.2662 0.185 Uiso 1 1 calc R
C5R C 0.0946(3) 0.2769(2) 0.28240(17) 0.0572(6) Uani 1 1 d .
C6R C -0.0683(3) 0.3135(2) 0.30848(18) 0.0640(6) Uani 1 1 d .
H6RA H -0.1283 0.2894 0.3693 0.077 Uiso 1 1 calc R
C7R C 0.1264(3) 0.3364(2) 0.18564(17) 0.0641(6) Uani 1 1 d .
H7RA H 0.2287 0.3293 0.1475 0.077 Uiso 1 1 calc R
N2R N -0.1259(2) 0.38965(16) 0.23188(15) 0.0619(5) Uani 1 1 d .
C8R C -0.2906(3) 0.4548(2) 0.2248(2) 0.0860(8) Uani 1 1 d .
H8RA H -0.3590 0.4335 0.2859 0.129 Uiso 1 1 calc R
H8RB H -0.3163 0.4322 0.1759 0.129 Uiso 1 1 calc R
H8RC H -0.3065 0.5423 0.2077 0.129 Uiso 1 1 calc R
N3R N -0.0072(2) 0.40412(17) 0.15518(14) 0.0669(6) Uani 1 1 d .
Cu2 Cu 0.0000 0.5000 0.0000 0.04808(13) Uani 1 2 d S
O1A O -0.16523(17) 0.64924(13) 0.03085(11) 0.0588(4) Uani 1 1 d .
C1A C -0.1402(3) 0.7377(2) 0.04511(15) 0.0589(6) Uani 1 1 d .
C2A C -0.2926(4) 0.8428(3) 0.0622(3) 0.0815(9) Uani 1 1 d .
F1A F -0.2714(18) 0.9259(10) 0.0869(10) 0.139(5) Uani 0.50 1 d P
F11A F -0.3648(17) 0.8067(19) 0.1509(14) 0.167(7) Uani 0.50 1 d P
F2A F -0.3705(16) 0.8652(13) 0.0044(11) 0.163(6) Uani 0.50 1 d P
F22A F -0.4104(17) 0.8112(17) 0.1246(14) 0.128(4) Uani 0.50 1 d P
F3A F -0.3578(17) 0.8954(13) -0.0179(8) 0.145(5) Uani 0.50 1 d P
F33A F -0.2749(18) 0.9473(10) 0.0587(10) 0.119(4) Uani 0.50 1 d P
C3A C 0.0020(3) 0.7490(2) 0.04711(17) 0.0688(7) Uani 1 1 d .
H3AA H 0.0006 0.8207 0.0602 0.083 Uiso 1 1 calc R
C4A C 0.1471(3) 0.6601(2) 0.03081(16) 0.0602(6) Uani 1 1 d .
C5A C 0.2949(5) 0.6815(4) 0.0375(4) 0.0930(10) Uani 1 1 d .
F4A F 0.2659(10) 0.7695(9) 0.0780(8) 0.126(3) Uani 0.50 1 d P
F5A F 0.3905(15) 0.6893(14) -0.0474(9) 0.178(6) Uani 0.50 1 d P
F6A F 0.3700(13) 0.5818(8) 0.0976(11) 0.133(3) Uani 0.50 1 d P
F7A F 0.2849(12) 0.8015(9) 0.0150(8) 0.156(4) Uani 0.50 1 d P
F8A F 0.4177(13) 0.6460(9) -0.0210(9) 0.135(5) Uani 0.50 1 d P
F9A F 0.3319(17) 0.6375(15) 0.1174(10) 0.227(8) Uani 0.50 1 d P
O2A O 0.17366(18) 0.56118(13) 0.01002(11) 0.0637(4) Uani 1 1 d .
C1S C -0.0299(11) 0.4862(9) 0.5533(4) 0.290(6) Uani 1 1 d D
H1SA H -0.0570 0.5585 0.5787 0.348 Uiso 1 1 calc RD
H1SB H -0.1238 0.4586 0.5699 0.348 Uiso 1 1 calc RD
C3S C 0.0602(10) 0.3648(6) 0.6923(6) 0.282(4) Uani 1 1 d D
H3SA H 0.1458 0.2978 0.7179 0.423 Uiso 1 1 calc RD
H3SB H -0.0368 0.3419 0.7144 0.423 Uiso 1 1 calc RD
H3SC H 0.0449 0.4369 0.7139 0.423 Uiso 1 1 calc RD
C2S C 0.0996(10) 0.3910(8) 0.5898(6) 0.310(5) Uani 1 1 d D
H2SA H 0.1202 0.3174 0.5675 0.372 Uiso 1 1 calc RD
H2SB H 0.1956 0.4168 0.5669 0.372 Uiso 1 1 calc RD

loop_
_atom_site_aniso_label
_atom_site_aniso_U_11
_atom_site_aniso_U_22
_atom_site_aniso_U_33
_atom_site_aniso_U_23
_atom_site_aniso_U_13
_atom_site_aniso_U_12
Cu1 0.0555(3) 0.0590(3) 0.0408(2) -0.01129(18) -0.00009(18) -0.00061(19)
O1 0.0571(10) 0.0720(10) 0.0500(10) -0.0155(8) 0.0009(8) 0.0015(8)
C1 0.0554(16) 0.0611(15) 0.0605(17) -0.0164(13) 0.0066(13) -0.0059(12)
C2 0.083(3) 0.104(3) 0.087(3) -0.033(3) 0.001(3) 0.016(2)
F1 0.066(5) 0.163(9) 0.193(8) -0.004(8) 0.029(5) 0.011(5)
F11 0.054(6) 0.244(18) 0.38(3) -0.196(17) -0.044(11) 0.030(7)
F2 0.148(9) 0.166(11) 0.106(5) -0.062(5) 0.017(5) 0.072(7)
F22 0.124(8) 0.078(5) 0.179(11) 0.004(4) -0.012(6) 0.026(4)
F3 0.099(8) 0.108(8) 0.088(4) -0.010(4) -0.003(4) 0.042(5)
F33 0.183(13) 0.146(9) 0.21(2) -0.133(13) -0.056(12) 0.065(8)
C3 0.0783(19) 0.0769(18) 0.0589(17) -0.0326(14) 0.0010(14) -0.0099(15)
C4 0.0685(17) 0.0613(15) 0.0543(16) -0.0152(12) -0.0017(13) -0.0222(14)
C5 0.113(3) 0.095(3) 0.066(2) -0.033(2) -0.024(2) -0.021(3)
F4 0.082(3) 0.224(13) 0.131(5) -0.038(6) -0.044(3) -0.048(4)
F5 0.134(6) 0.135(6) 0.058(4) -0.065(5) -0.008(3) -0.021(4)
F6 0.397(18) 0.064(5) 0.089(6) 0.003(3) -0.132(10) -0.051(8)
F7 0.49(3) 0.175(9) 0.25(2) -0.017(12) -0.25(2) -0.129(19)
F8 0.153(7) 0.315(17) 0.071(4) 0.037(7) -0.024(4) -0.009(9)
F9 0.117(4) 0.145(11) 0.095(5) -0.048(6) -0.068(4) 0.047(5)
O2 0.0614(10) 0.0610(10) 0.0472(9) -0.0140(8) -0.0022(8) -0.0075(8)
O1R 0.0918(13) 0.0933(13) 0.0498(11) -0.0002(9) -0.0087(9) -0.0417(11)
N1R 0.0682(15) 0.0702(13) 0.0530(13) -0.0030(10) -0.0099(11) -0.0273(11)
C1R 0.0663(18) 0.0833(18) 0.0661(18) -0.0028(14) -0.0196(14) -0.0281(15)
C2R 0.077(2) 0.121(3) 0.101(3) -0.031(2) -0.0142(18) -0.0055(18)
C3R 0.089(2) 0.190(4) 0.096(3) 0.030(2) -0.046(2) -0.040(2)
C4R 0.102(3) 0.136(3) 0.148(3) -0.007(2) -0.034(2) -0.067(2)
C5R 0.0571(16) 0.0563(14) 0.0548(15) -0.0088(11) -0.0087(13) -0.0188(12)
C6R 0.0688(18) 0.0556(14) 0.0617(16) -0.0126(12) 0.0004(14) -0.0233(13)
C7R 0.0494(15) 0.0665(16) 0.0624(17) -0.0049(12) -0.0077(12) -0.0128(13)
N2R 0.0493(12) 0.0500(11) 0.0752(15) -0.0152(10) 0.0004(11) -0.0118(10)
C8R 0.0524(17) 0.0750(18) 0.107(2) -0.0125(15) -0.0031(15) -0.0099(14)
N3R 0.0511(13) 0.0616(12) 0.0681(14) -0.0015(10) -0.0065(11) -0.0100(10)
Cu2 0.0523(2) 0.0382(2) 0.0460(2) -0.00901(16) -0.01018(18) -0.00531(17)
O1A 0.0620(10) 0.0457(9) 0.0592(10) -0.0134(7) -0.0096(8) -0.0064(8)
C1A 0.0727(18) 0.0468(14) 0.0415(13) -0.0117(10) -0.0074(12) -0.0024(13)
C2A 0.082(3) 0.067(2) 0.091(3) -0.039(2) -0.014(2) -0.0031(19)
F1A 0.132(7) 0.095(7) 0.209(12) -0.116(9) -0.069(7) 0.038(6)
F11A 0.128(11) 0.136(6) 0.121(8) -0.026(6) 0.050(8) 0.032(8)
F2A 0.141(8) 0.105(7) 0.257(16) -0.102(10) -0.136(10) 0.073(5)
F22A 0.074(5) 0.105(5) 0.149(12) -0.028(6) 0.016(5) 0.006(4)
F3A 0.170(7) 0.108(7) 0.087(4) -0.031(4) -0.061(4) 0.070(5)
F33A 0.116(6) 0.053(3) 0.158(7) -0.016(3) -0.024(5) -0.003(3)
C3A 0.084(2) 0.0530(15) 0.0716(18) -0.0266(12) -0.0127(15) -0.0159(14)
C4A 0.0720(18) 0.0538(15) 0.0495(14) -0.0109(11) -0.0086(12) -0.0168(13)
C5A 0.081(3) 0.088(3) 0.113(3) -0.045(3) -0.006(3) -0.022(2)
F4A 0.093(4) 0.127(7) 0.195(9) -0.088(7) -0.009(6) -0.046(4)
F5A 0.129(9) 0.299(15) 0.105(4) 0.000(7) 0.025(5) -0.139(10)
F6A 0.114(4) 0.105(4) 0.200(10) -0.013(4) -0.102(5) -0.020(3)
F7A 0.114(5) 0.099(5) 0.256(11) -0.064(7) 0.021(7) -0.061(3)
F8A 0.090(4) 0.132(5) 0.196(13) -0.085(8) 0.003(6) -0.033(4)
F9A 0.274(15) 0.37(2) 0.138(7) 0.033(12) -0.099(9) -0.235(15)
O2A 0.0692(11) 0.0482(9) 0.0605(10) -0.0127(7) -0.0049(8) -0.0091(8)
C1S 0.205(9) 0.339(10) 0.385(18) -0.242(14) -0.086(10) 0.005(7)
C3S 0.401(13) 0.291(9) 0.219(8) -0.076(7) -0.022(8) -0.193(9)
C2S 0.204(8) 0.436(15) 0.261(10) -0.165(11) -0.029(7) -0.010(8)

loop_
_atom_type_symbol
_atom_type_description
_atom_type_scat_dispersion_real
_atom_type_scat_dispersion_imag
_atom_type_scat_source
C C 0.0033 0.0016 'International Tables Vol C Tables 4.2.6.8 and 6.1.1.4'
H H 0.0000 0.0000 'International Tables Vol C Tables 4.2.6.8 and 6.1.1.4'
N N 0.0061 0.0033 'International Tables Vol C Tables 4.2.6.8 and 6.1.1.4'
O O 0.0106 0.0060 'International Tables Vol C Tables 4.2.6.8 and 6.1.1.4'
F F 0.0171 0.0103 'International Tables Vol C Tables 4.2.6.8 and 6.1.1.4'
Cu Cu 0.3201 1.2651 'International Tables Vol C Tables 4.2.6.8 and 6.1.1.4'

loop_
_geom_angle_atom_site_label_1
_geom_angle_atom_site_label_2
_geom_angle_atom_site_label_3
_geom_angle
_geom_angle_site_symmetry_1
_geom_angle_site_symmetry_3
O2 Cu1 O2 180.0 . 2_556
O2 Cu1 O1 92.23(7) . .
O2 Cu1 O1 87.77(7) 2_556 .
O2 Cu1 O1 87.77(7) . 2_556
O2 Cu1 O1 92.23(7) 2_556 2_556
O1 Cu1 O1 179.998(1) . 2_556
O2 Cu1 O1R 90.62(6) . 2_556
O2 Cu1 O1R 89.38(6) 2_556 2_556
O1 Cu1 O1R 85.31(6) . 2_556
O1 Cu1 O1R 94.69(6) 2_556 2_556
O2 Cu1 O1R 89.38(6) . .
O2 Cu1 O1R 90.62(6) 2_556 .
O1 Cu1 O1R 94.69(6) . .
O1 Cu1 O1R 85.31(6) 2_556 .
O1R Cu1 O1R 180.00(8) 2_556 .
C1 O1 Cu1 124.86(16) . .
O1 C1 C3 128.2(2) . .
O1 C1 C2 113.0(3) . .
C3 C1 C2 118.8(3) . .
F11 C2 F2 110.6(14) . .
F11 C2 F3 76.0(11) . .
F2 C2 F3 123.1(11) . .
F11 C2 F33 127.7(12) . .
F2 C2 F33 22.9(19) . .
F3 C2 F33 108.6(12) . .
F11 C2 F1 27.9(13) . .
F2 C2 F1 87.0(13) . .
F3 C2 F1 101.2(10) . .
F33 C2 F1 108.1(13) . .
F11 C2 F22 108.9(12) . .
F2 C2 F22 103.7(13) . .
F3 C2 F22 33.6(9) . .
F33 C2 F22 83.0(12) . .
F1 C2 F22 131.1(9) . .
F11 C2 C1 111.9(8) . .
F2 C2 C1 114.2(11) . .
F3 C2 C1 114.3(6) . .
F33 C2 C1 112.4(10) . .
F1 C2 C1 111.5(8) . .
F22 C2 C1 107.0(7) . .
F11 F1 C2 68(2) . .
F11 F1 F2 108(3) . .
C2 F1 F2 45.7(8) . .
F1 F11 C2 84(3) . .
F1 F11 F3 131(4) . .
C2 F11 F3 53.4(8) . .
F33 F2 C2 78(3) . .
F33 F2 F1 122(4) . .
C2 F2 F1 47.3(10) . .
F3 F22 C2 66.8(18) . .
F3 F22 F33 104(2) . .
C2 F22 F33 46.4(9) . .
F22 F3 C2 80(2) . .
F22 F3 F11 129(2) . .
C2 F3 F11 50.6(7) . .
F2 F33 C2 79(4) . .
F2 F33 F22 124(5) . .
C2 F33 F22 50.6(8) . .
C1 C3 C4 121.5(2) . .
C1 C3 H3A 119.2 . .
C4 C3 H3A 119.2 . .
O2 C4 C3 127.9(2) . .
O2 C4 C5 113.0(3) . .
C3 C4 C5 119.1(3) . .
F7 C5 F9 108.8(11) . .
F7 C5 F5 66.9(12) . .
F9 C5 F5 126.9(6) . .
F7 C5 F6 132.9(9) . .
F9 C5 F6 33.5(8) . .
F5 C5 F6 109.3(7) . .
F7 C5 F8 103.5(11) . .
F9 C5 F8 106.3(8) . .
F5 C5 F8 37.9(7) . .
F6 C5 F8 77.4(7) . .
F7 C5 F4 34.8(14) . .
F9 C5 F4 81.7(7) . .
F5 C5 F4 100.5(7) . .
F6 C5 F4 113.8(9) . .
F8 C5 F4 133.5(9) . .
F7 C5 C4 111.9(7) . .
F9 C5 C4 115.6(6) . .
F5 C5 C4 114.2(5) . .
F6 C5 C4 111.6(5) . .
F8 C5 C4 109.8(5) . .
F4 C5 C4 107.0(6) . .
F7 F4 C5 56.9(14) . .
F7 F4 F9 95.5(19) . .
C5 F4 F9 46.3(5) . .
F8 F5 C5 76.0(10) . .
F8 F5 F7 126.0(14) . .
C5 F5 F7 52.2(6) . .
F9 F6 C5 72.2(13) . .
F9 F6 F8 118.3(16) . .
C5 F6 F8 53.4(5) . .
F4 F7 C5 88.3(18) . .
F4 F7 F5 145(2) . .
C5 F7 F5 60.9(11) . .
F5 F8 C5 66.1(9) . .
F5 F8 F6 108.4(14) . .
C5 F8 F6 49.2(6) . .
F6 F9 C5 74.4(11) . .
F6 F9 F4 124.4(15) . .
C5 F9 F4 52.1(6) . .
C4 O2 Cu1 125.16(16) . .
N1R O1R Cu1 133.01(14) . .
O1R N1R C5R 116.2(2) . .
O1R N1R C1R 119.13(19) . .
C5R N1R C1R 124.51(19) . .
N1R C1R C3R 108.6(2) . .
N1R C1R C4R 108.6(2) . .
C3R C1R C4R 111.1(3) . .
N1R C1R C2R 107.8(2) . .
C3R C1R C2R 110.7(3) . .
C4R C1R C2R 109.9(3) . .
C1R C2R H2RA 109.5 . .
C1R C2R H2RB 109.5 . .
H2RA C2R H2RB 109.5 . .
C1R C2R H2RC 109.5 . .
H2RA C2R H2RC 109.5 . .
H2RB C2R H2RC 109.5 . .
C1R C3R H3RA 109.5 . .
C1R C3R H3RB 109.5 . .
H3RA C3R H3RB 109.5 . .
C1R C3R H3RC 109.5 . .
H3RA C3R H3RC 109.5 . .
H3RB C3R H3RC 109.5 . .
C1R C4R H4RA 109.5 . .
C1R C4R H4RB 109.5 . .
H4RA C4R H4RB 109.5 . .
C1R C4R H4RC 109.5 . .
H4RA C4R H4RC 109.5 . .
H4RB C4R H4RC 109.5 . .
C6R C5R N1R 124.6(2) . .
C6R C5R C7R 104.6(2) . .
N1R C5R C7R 130.9(2) . .
N2R C6R C5R 107.8(2) . .
N2R C6R H6RA 126.1 . .
C5R C6R H6RA 126.1 . .
N3R C7R C5R 110.8(2) . .
N3R C7R H7RA 124.6 . .
C5R C7R H7RA 124.6 . .
C6R N2R N3R 111.10(19) . .
C6R N2R C8R 128.3(2) . .
N3R N2R C8R 120.6(2) . .
N2R C8R H8RA 109.5 . .
N2R C8R H8RB 109.5 . .
H8RA C8R H8RB 109.5 . .
N2R C8R H8RC 109.5 . .
H8RA C8R H8RC 109.5 . .
H8RB C8R H8RC 109.5 . .
C7R N3R N2R 105.75(19) . .
C7R N3R Cu2 120.07(16) . .
N2R N3R Cu2 133.97(16) . .
O1A Cu2 O1A 180.0 . 2_565
O1A Cu2 O2A 89.07(6) . 2_565
O1A Cu2 O2A 90.93(6) 2_565 2_565
O1A Cu2 O2A 90.93(6) . .
O1A Cu2 O2A 89.07(6) 2_565 .
O2A Cu2 O2A 180.0 2_565 .
O1A Cu2 N3R 92.63(7) . .
O1A Cu2 N3R 87.37(7) 2_565 .
O2A Cu2 N3R 93.19(7) 2_565 .
O2A Cu2 N3R 86.81(7) . .
O1A Cu2 N3R 87.37(7) . 2_565
O1A Cu2 N3R 92.63(7) 2_565 2_565
O2A Cu2 N3R 86.81(7) 2_565 2_565
O2A Cu2 N3R 93.19(7) . 2_565
N3R Cu2 N3R 180.0 . 2_565
C1A O1A Cu2 125.21(15) . .
O1A C1A C3A 128.6(2) . .
O1A C1A C2A 112.5(3) . .
C3A C1A C2A 119.0(3) . .
F2A C2A F1A 122.2(10) . .
F2A C2A F22A 85.4(11) . .
F1A C2A F22A 107.4(11) . .
F2A C2A F33A 105.7(10) . .
F1A C2A F33A 18.8(12) . .
F22A C2A F33A 117.9(11) . .
F2A C2A F11A 113.3(11) . .
F1A C2A F11A 89.4(11) . .
F22A C2A F11A 28.0(13) . .
F33A C2A F11A 105.4(11) . .
F2A C2A F3A 18.0(14) . .
F1A C2A F3A 108.1(10) . .
F22A C2A F3A 100.8(10) . .
F33A C2A F3A 90.2(10) . .
F11A C2A F3A 127.7(10) . .
F2A C2A C1A 110.6(7) . .
F1A C2A C1A 112.9(8) . .
F22A C2A C1A 115.5(8) . .
F33A C2A C1A 116.4(7) . .
F11A C2A C1A 105.5(8) . .
F3A C2A C1A 111.3(6) . .
F22A F11A C2A 75(3) . .
C2A F2A F22A 50.1(8) . .
F11A F22A C2A 77(3) . .
F11A F22A F2A 122(4) . .
C2A F22A F2A 44.5(8) . .
C1A C3A C4A 123.5(2) . .
C1A C3A H3AA 118.3 . .
C4A C3A H3AA 118.3 . .
O2A C4A C3A 127.7(2) . .
O2A C4A C5A 113.7(2) . .
C3A C4A C5A 118.6(2) . .
F8A C5A F9A 105.7(10) . .
F8A C5A F4A 124.7(7) . .
F9A C5A F4A 71.1(8) . .
F8A C5A F5A 25.5(9) . .
F9A C5A F5A 127.9(10) . .
F4A C5A F5A 115.1(7) . .
F8A C5A F6A 82.0(8) . .
F9A C5A F6A 33.0(10) . .
F4A C5A F6A 103.4(8) . .
F5A C5A F6A 107.5(8) . .
F8A C5A F7A 98.6(7) . .
F9A C5A F7A 106.4(9) . .
F4A C5A F7A 39.4(5) . .
F5A C5A F7A 79.9(7) . .
F6A C5A F7A 133.6(7) . .
F8A C5A C4A 116.6(6) . .
F9A C5A C4A 114.6(6) . .
F4A C5A C4A 113.9(5) . .
F5A C5A C4A 109.1(7) . .
F6A C5A C4A 107.2(6) . .
F7A C5A C4A 113.3(6) . .
F7A F4A C5A 74.2(11) . .
F7A F4A F9A 121.1(16) . .
C5A F4A F9A 52.9(6) . .
F8A F5A C5A 69.5(18) . .
F8A F5A F7A 108(2) . .
C5A F5A F7A 50.9(5) . .
F9A F6A C5A 65.6(15) . .
F9A F6A F8A 101(2) . .
C5A F6A F8A 46.3(6) . .
F4A F7A C5A 66.4(10) . .
F4A F7A F5A 111.1(14) . .
C5A F7A F5A 49.2(5) . .
F5A F8A C5A 85(2) . .
F5A F8A F6A 137(2) . .
C5A F8A F6A 51.7(6) . .
F6A F9A C5A 81.3(18) . .
F6A F9A F4A 136(2) . .
C5A F9A F4A 56.0(7) . .
C4A O2A Cu2 123.98(15) . .
C2S C1S C1S 104.1(10) . 2_566
C2S C1S H1SA 110.9 . .
C1S C1S H1SA 110.9 2_566 .
C2S C1S H1SB 110.9 . .
C1S C1S H1SB 110.9 2_566 .
H1SA C1S H1SB 109.0 . .
C2S C3S H3SA 109.5 . .
C2S C3S H3SB 109.5 . .
H3SA C3S H3SB 109.5 . .
C2S C3S H3SC 109.5 . .
H3SA C3S H3SC 109.5 . .
H3SB C3S H3SC 109.5 . .
C3S C2S C1S 108.8(7) . .
C3S C2S H2SA 109.9 . .
C1S C2S H2SA 109.9 . .
C3S C2S H2SB 109.9 . .
C1S C2S H2SB 109.9 . .
H2SA C2S H2SB 108.3 . .

loop_
_geom_bond_atom_site_label_1
_geom_bond_atom_site_label_2
_geom_bond_distance
_geom_bond_site_symmetry_2
Cu1 O2 1.9360(16) .
Cu1 O2 1.9360(16) 2_556
Cu1 O1 1.9418(15) .
Cu1 O1 1.9418(15) 2_556
Cu1 O1R 2.3978(16) 2_556
Cu1 O1R 2.3978(16) .
O1 C1 1.255(3) .
C1 C3 1.375(3) .
C1 C2 1.528(4) .
C2 F11 1.237(14) .
C2 F2 1.290(17) .
C2 F3 1.285(13) .
C2 F33 1.289(17) .
C2 F1 1.323(17) .
C2 F22 1.375(15) .
F1 F11 0.62(3) .
F1 F2 1.80(3) .
F11 F3 1.55(2) .
F2 F33 0.51(4) .
F22 F3 0.77(2) .
F22 F33 1.77(2) .
C3 C4 1.386(3) .
C3 H3A 0.9400 .
C4 O2 1.252(3) .
C4 C5 1.531(4) .
C5 F7 1.149(12) .
C5 F9 1.257(8) .
C5 F5 1.269(8) .
C5 F6 1.271(9) .
C5 F8 1.347(9) .
C5 F4 1.371(11) .
F4 F7 0.78(3) .
F4 F9 1.720(17) .
F5 F8 0.853(15) .
F5 F7 1.34(2) .
F6 F9 0.728(19) .
F6 F8 1.638(14) .
O1R N1R 1.302(2) .
N1R C5R 1.387(3) .
N1R C1R 1.494(3) .
C1R C3R 1.502(4) .
C1R C4R 1.520(4) .
C1R C2R 1.537(4) .
C2R H2RA 0.9700 .
C2R H2RB 0.9700 .
C2R H2RC 0.9700 .
C3R H3RA 0.9700 .
C3R H3RB 0.9700 .
C3R H3RC 0.9700 .
C4R H4RA 0.9700 .
C4R H4RB 0.9700 .
C4R H4RC 0.9700 .
C5R C6R 1.375(3) .
C5R C7R 1.402(3) .
C6R N2R 1.337(3) .
C6R H6RA 0.9400 .
C7R N3R 1.326(3) .
C7R H7RA 0.9400 .
N2R N3R 1.356(2) .
N2R C8R 1.453(3) .
C8R H8RA 0.9700 .
C8R H8RB 0.9700 .
C8R H8RC 0.9700 .
N3R Cu2 2.247(2) .
Cu2 O1A 1.9698(14) .
Cu2 O1A 1.9699(14) 2_565
Cu2 O2A 2.0551(16) 2_565
Cu2 O2A 2.0551(16) .
Cu2 N3R 2.247(2) 2_565
O1A C1A 1.262(3) .
C1A C3A 1.380(3) .
C1A C2A 1.529(4) .
C2A F2A 1.191(11) .
C2A F1A 1.265(12) .
C2A F22A 1.303(18) .
C2A F33A 1.313(11) .
C2A F11A 1.32(2) .
C2A F3A 1.370(13) .
F11A F22A 0.64(3) .
F2A F22A 1.69(3) .
C3A C4A 1.388(3) .
C3A H3AA 0.9400 .
C4A O2A 1.246(2) .
C4A C5A 1.517(4) .
C5A F8A 1.241(10) .
C5A F9A 1.242(12) .
C5A F4A 1.290(9) .
C5A F5A 1.320(12) .
C5A F6A 1.348(12) .
C5A F7A 1.355(10) .
F4A F7A 0.894(11) .
F4A F9A 1.472(17) .
F5A F8A 0.57(2) .
F5A F7A 1.718(16) .
F6A F9A 0.74(2) .
F6A F8A 1.701(18) .
C1S C2S 1.426(10) .
C1S C1S 1.504(13) 2_566
C1S H1SA 0.9800 .
C1S H1SB 0.9800 .
C3S C2S 1.432(8) .
C3S H3SA 0.9700 .
C3S H3SB 0.9700 .
C3S H3SC 0.9700 .
C2S H2SA 0.9800 .
C2S H2SB 0.9800 .
